data_2226055
loop_
_publ_author_name
'\"Unver, Yasemin'
'K\"oysal, Yavuz'
'Tanak, Hasan'
'\"Unl\"uer, Dilek'
'I\,s\?ik, \,Samil'

_publ_section_title
;
 Ethyl
 4-(3-ethyl-5-oxo-4,5-dihydro-1<i>H</i>-1,2,4-triazol-4-yl)benzoate
;
_journal_coeditor_code BT5258
_journal_issue 6
_journal_name_full 'Acta Crystallographica Section E'
_journal_page_first o1294
_journal_paper_doi 10.1107/S160053681001603X
_journal_volume 66
_journal_year 2010
_chemical_formula_iupac 'C13 H15 N3 O3'
_chemical_formula_moiety 'C13 H15 N3 O3'
_chemical_formula_sum 'C13 H15 N3 O3'
_chemical_formula_weight 261.28
_chemical_name_systematic
;
Ethyl 4-(3-ethyl-5-oxo-4,5-dihydro-1<i>H</i>-1,2,4-triazol-4-yl)benzoate
;
_space_group_IT_number 14
_symmetry_cell_setting monoclinic
_symmetry_space_group_name_Hall '-P 2yn'
_symmetry_space_group_name_H-M 'P 1 21/n 1'
_atom_sites_solution_hydrogens geom
_atom_sites_solution_primary direct
_atom_sites_solution_secondary difmap
_audit_creation_method SHELXL-97
_cell_angle_alpha 90.00
_cell_angle_beta 100.063(7)
_cell_angle_gamma 90.00
_cell_formula_units_Z 4
_cell_length_a 13.6111(11)
_cell_length_b 4.0970(2)
_cell_length_c 24.172(2)
_cell_measurement_reflns_used 10833
_cell_measurement_temperature 293(2)
_cell_measurement_theta_max 27.17
_cell_measurement_theta_min 1.52
_cell_volume 1327.21(17)
_computing_cell_refinement 'X-AREA (Stoe & Cie, 2002)'
_computing_data_collection 'X-AREA (Stoe & Cie, 2002)'
_computing_data_reduction 'X-RED32 (Stoe & Cie, 2002)'
_computing_molecular_graphics 'ORTEP-3 for Windows (Farrugia, 1997)'
_computing_publication_material 'WinGX (Farrugia, 1999)'
_computing_structure_refinement 'SHELXL97 (Sheldrick, 2008)'
_computing_structure_solution 'SHELXS97 (Sheldrick, 2008)'
_diffrn_ambient_temperature 293(2)
_diffrn_detector_area_resol_mean 6.67
_diffrn_measured_fraction_theta_full 0.997
_diffrn_measured_fraction_theta_max 0.997
_diffrn_measurement_device_type 'Stoe IPDS 2'
_diffrn_measurement_method 'rotation method'
_diffrn_radiation_monochromator graphite
_diffrn_radiation_source 'fine-focus sealed tube'
_diffrn_radiation_type MoK\a
_diffrn_radiation_wavelength 0.71073
_diffrn_reflns_av_R_equivalents 0.0417
_diffrn_reflns_av_sigmaI/netI 0.0432
_diffrn_reflns_limit_h_max 15
_diffrn_reflns_limit_h_min -16
_diffrn_reflns_limit_k_max 5
_diffrn_reflns_limit_k_min -4
_diffrn_reflns_limit_l_max 29
_diffrn_reflns_limit_l_min -29
_diffrn_reflns_number 8189
_diffrn_reflns_theta_full 25.99
_diffrn_reflns_theta_max 25.99
_diffrn_reflns_theta_min 1.61
_exptl_absorpt_coefficient_mu 0.095
_exptl_absorpt_correction_type none
_exptl_crystal_colour colourless
_exptl_crystal_density_diffrn 1.308
_exptl_crystal_density_method 'not measured'
_exptl_crystal_description prism
_exptl_crystal_F_000 552
_exptl_crystal_size_max 0.800
_exptl_crystal_size_mid 0.410
_exptl_crystal_size_min 0.130
_refine_diff_density_max 0.128
_refine_diff_density_min -0.135
_refine_ls_extinction_method none
_refine_ls_goodness_of_fit_ref 0.928
_refine_ls_hydrogen_treatment mixed
_refine_ls_matrix_type full
_refine_ls_number_parameters 216
_refine_ls_number_reflns 2581
_refine_ls_number_restraints 0
_refine_ls_restrained_S_all 0.928
_refine_ls_R_factor_all 0.0776
_refine_ls_R_factor_gt 0.0380
_refine_ls_shift/su_max 0.000
_refine_ls_shift/su_mean 0.000
_refine_ls_structure_factor_coef Fsqd
_refine_ls_weighting_details 'calc w=1/[\s^2^(Fo^2^)+(0.0488P)^2^] where P=(Fo^2^+2Fc^2^)/3'
_refine_ls_weighting_scheme calc
_refine_ls_wR_factor_gt 0.0844
_refine_ls_wR_factor_ref 0.0948
_reflns_number_gt 1606
_reflns_number_total 2581
_reflns_threshold_expression I>2\s(I)
_cod_data_source_file bt5258.cif
_cod_data_source_block I
_cod_original_cell_volume 1327.20(17)
_cod_original_sg_symbol_H-M 'P 21/n'
_cod_database_code 2226055
_cod_database_fobs_code 2226055

loop_
_symmetry_equiv_pos_as_xyz
'x, y, z'
'-x+1/2, y+1/2, -z+1/2'
'-x, -y, -z'
'x-1/2, -y-1/2, z-1/2'

loop_
_atom_site_type_symbol
_atom_site_label
_atom_site_fract_x
_atom_site_fract_y
_atom_site_fract_z
_atom_site_U_iso_or_equiv
_atom_site_adp_type
_atom_site_calc_flag
_atom_site_refinement_flags
_atom_site_occupancy
_atom_site_disorder_assembly
_atom_site_disorder_group
C C1 0.44143(13) 0.7739(5) 0.05726(6) 0.0485(5) Uani d . 1 . .
C C2 0.51671(12) 0.5332(4) 0.13682(6) 0.0440(4) Uani d . 1 . .
C C3 0.53173(14) 0.3581(6) 0.19150(8) 0.0525(5) Uani d . 1 . .
C C4 0.63819(16) 0.2621(7) 0.21203(9) 0.0631(6) Uani d . 1 . .
C C5 0.32736(11) 0.5585(5) 0.11912(6) 0.0432(4) Uani d . 1 . .
C C6 0.30553(12) 0.6504(5) 0.17095(6) 0.0466(5) Uani d . 1 . .
H H6 0.3534 0.7542 0.1973 0.056 Uiso calc R 1 . .
C C7 0.21229(12) 0.5858(5) 0.18282(6) 0.0473(4) Uani d . 1 . .
H H7 0.1975 0.6437 0.2177 0.057 Uiso calc R 1 . .
C C8 0.14040(12) 0.4365(5) 0.14379(6) 0.0450(4) Uani d . 1 . .
C C9 0.16301(13) 0.3535(5) 0.09164(7) 0.0533(5) Uani d . 1 . .
H H9 0.1146 0.2559 0.0648 0.064 Uiso calc R 1 . .
C C10 0.25609(12) 0.4141(5) 0.07938(6) 0.0515(5) Uani d . 1 . .
H H10 0.2708 0.3579 0.0445 0.062 Uiso calc R 1 . .
C C11 0.04218(13) 0.3608(5) 0.15961(7) 0.0512(5) Uani d . 1 . .
C C12 -0.11800(16) 0.1271(8) 0.13044(10) 0.0724(7) Uani d . 1 . .
C C13 -0.1753(2) -0.0096(12) 0.07756(15) 0.1015(11) Uani d . 1 . .
N N1 0.54074(11) 0.7686(5) 0.06243(6) 0.0562(5) Uani d . 1 . .
N N2 0.58809(10) 0.6223(4) 0.11107(5) 0.0519(4) Uani d . 1 . .
N N3 0.42458(9) 0.6181(4) 0.10615(5) 0.0447(4) Uani d . 1 . .
O O1 0.37870(9) 0.8859(4) 0.01948(5) 0.0624(4) Uani d . 1 . .
O O2 0.02253(9) 0.4134(4) 0.20563(5) 0.0726(5) Uani d . 1 . .
O O3 -0.02131(9) 0.2283(4) 0.11801(5) 0.0660(4) Uani d . 1 . .
H H1 0.5731(14) 0.864(5) 0.0382(8) 0.062(6) Uiso d . 1 . .
H H3A 0.4910(15) 0.170(5) 0.1871(8) 0.069(6) Uiso d . 1 . .
H H3B 0.5059(14) 0.489(5) 0.2178(8) 0.065(6) Uiso d . 1 . .
H H4A 0.6436(14) 0.140(5) 0.2481(9) 0.074(6) Uiso d . 1 . .
H H4B 0.6795(18) 0.443(6) 0.2188(9) 0.090(8) Uiso d . 1 . .
H H4C 0.6648(16) 0.115(6) 0.1853(10) 0.086(7) Uiso d . 1 . .
H H12A -0.1044(16) -0.029(6) 0.1621(9) 0.085(7) Uiso d . 1 . .
H H12B -0.1459(17) 0.324(6) 0.1422(9) 0.083(8) Uiso d . 1 . .
H H13A -0.234(2) -0.096(8) 0.0840(12) 0.126(10) Uiso d . 1 . .
H H13B -0.138(3) -0.175(9) 0.0604(14) 0.153(16) Uiso d . 1 . .
H H13C -0.189(2) 0.174(8) 0.0528(12) 0.120(12) Uiso d . 1 . .

loop_
_atom_site_aniso_label
_atom_site_aniso_U_11
_atom_site_aniso_U_22
_atom_site_aniso_U_33
_atom_site_aniso_U_12
_atom_site_aniso_U_13
_atom_site_aniso_U_23
C1 0.0429(10) 0.0675(13) 0.0373(8) -0.0030(9) 0.0133(7) 0.0024(9)
C2 0.0395(9) 0.0531(12) 0.0399(8) -0.0052(8) 0.0087(7) -0.0039(8)
C3 0.0470(11) 0.0639(15) 0.0468(10) 0.0000(11) 0.0083(8) 0.0064(10)
C4 0.0521(12) 0.0768(17) 0.0572(12) 0.0002(13) 0.0006(10) 0.0093(12)
C5 0.0374(9) 0.0534(12) 0.0404(8) -0.0005(8) 0.0111(7) 0.0043(8)
C6 0.0433(9) 0.0591(13) 0.0377(8) -0.0077(9) 0.0083(7) -0.0033(8)
C7 0.0462(9) 0.0612(12) 0.0364(8) -0.0028(9) 0.0127(7) -0.0011(8)
C8 0.0377(9) 0.0572(12) 0.0409(8) 0.0010(8) 0.0095(7) 0.0033(8)
C9 0.0431(10) 0.0739(14) 0.0428(9) -0.0079(9) 0.0074(7) -0.0078(9)
C10 0.0449(10) 0.0743(13) 0.0370(8) -0.0026(10) 0.0118(7) -0.0052(9)
C11 0.0417(10) 0.0646(14) 0.0481(9) -0.0004(9) 0.0095(8) 0.0047(9)
C12 0.0435(12) 0.096(2) 0.0784(15) -0.0156(13) 0.0131(11) 0.0078(15)
C13 0.0636(17) 0.135(3) 0.098(2) -0.039(2) -0.0063(16) 0.010(2)
N1 0.0414(9) 0.0862(13) 0.0438(8) -0.0034(8) 0.0151(6) 0.0120(8)
N2 0.0424(8) 0.0710(11) 0.0430(7) -0.0024(8) 0.0095(6) 0.0047(7)
N3 0.0375(8) 0.0609(10) 0.0370(7) -0.0037(7) 0.0102(6) 0.0038(7)
O1 0.0463(7) 0.0976(11) 0.0452(6) 0.0052(7) 0.0137(6) 0.0196(7)
O2 0.0552(8) 0.1122(13) 0.0562(7) -0.0142(8) 0.0256(6) -0.0088(8)
O3 0.0414(7) 0.1015(12) 0.0556(7) -0.0182(7) 0.0100(6) -0.0041(7)

loop_
_atom_type_symbol
_atom_type_description
_atom_type_scat_dispersion_real
_atom_type_scat_dispersion_imag
_atom_type_scat_source
C C 0.0033 0.0016 'International Tables Vol C Tables 4.2.6.8 and 6.1.1.4'
H H 0.0000 0.0000 'International Tables Vol C Tables 4.2.6.8 and 6.1.1.4'
N N 0.0061 0.0033 'International Tables Vol C Tables 4.2.6.8 and 6.1.1.4'
O O 0.0106 0.0060 'International Tables Vol C Tables 4.2.6.8 and 6.1.1.4'

loop_
_geom_angle_atom_site_label_1
_geom_angle_atom_site_label_2
_geom_angle_atom_site_label_3
_geom_angle_site_symmetry_1
_geom_angle_site_symmetry_3
_geom_angle
_geom_angle_publ_flag
O1 C1 N1 . . 129.64(15) ?
O1 C1 N3 . . 127.27(15) ?
N1 C1 N3 . . 103.09(14) ?
N2 C2 N3 . . 110.93(14) ?
N2 C2 C3 . . 124.44(15) ?
N3 C2 C3 . . 124.63(14) ?
C2 C3 C4 . . 113.30(17) ?
C2 C3 H3A . . 107.9(12) ?
C4 C3 H3A . . 109.7(12) ?
C2 C3 H3B . . 108.3(12) ?
C4 C3 H3B . . 112.2(11) ?
H3A C3 H3B . . 105.0(17) ?
C3 C4 H4A . . 109.9(12) ?
C3 C4 H4B . . 111.7(15) ?
H4A C4 H4B . . 107.3(17) ?
C3 C4 H4C . . 112.6(13) ?
H4A C4 H4C . . 106.5(18) ?
H4B C4 H4C . . 109(2) ?
C10 C5 C6 . . 120.72(15) ?
C10 C5 N3 . . 119.11(14) ?
C6 C5 N3 . . 120.16(14) ?
C7 C6 C5 . . 119.14(15) ?
C7 C6 H6 . . 120.4 ?
C5 C6 H6 . . 120.4 ?
C6 C7 C8 . . 120.88(15) ?
C6 C7 H7 . . 119.6 ?
C8 C7 H7 . . 119.6 ?
C7 C8 C9 . . 119.07(15) ?
C7 C8 C11 . . 118.65(14) ?
C9 C8 C11 . . 122.26(15) ?
C10 C9 C8 . . 120.66(16) ?
C10 C9 H9 . . 119.7 ?
C8 C9 H9 . . 119.7 ?
C9 C10 C5 . . 119.49(15) ?
C9 C10 H10 . . 120.3 ?
C5 C10 H10 . . 120.3 ?
O2 C11 O3 . . 123.57(16) ?
O2 C11 C8 . . 123.62(16) ?
O3 C11 C8 . . 112.81(14) ?
O3 C12 C13 . . 106.6(2) ?
O3 C12 H12A . . 106.8(13) ?
C13 C12 H12A . . 114.8(13) ?
O3 C12 H12B . . 103.8(14) ?
C13 C12 H12B . . 113.4(14) ?
H12A C12 H12B . . 110(2) ?
C12 C13 H13A . . 110.1(18) ?
C12 C13 H13B . . 113(2) ?
H13A C13 H13B . . 110(3) ?
C12 C13 H13C . . 104.8(18) ?
H13A C13 H13C . . 109(2) ?
H13B C13 H13C . . 110(3) ?
C1 N1 N2 . . 113.73(14) ?
C1 N1 H1 . . 123.0(12) ?
N2 N1 H1 . . 123.1(12) ?
C2 N2 N1 . . 104.77(13) ?
C2 N3 C1 . . 107.48(13) ?
C2 N3 C5 . . 128.63(13) ?
C1 N3 C5 . . 123.87(13) ?
C11 O3 C12 . . 116.92(15) ?

loop_
_geom_bond_atom_site_label_1
_geom_bond_atom_site_label_2
_geom_bond_site_symmetry_2
_geom_bond_distance
_geom_bond_publ_flag
C1 O1 . 1.2251(19) ?
C1 N1 . 1.336(2) ?
C1 N3 . 1.397(2) ?
C2 N2 . 1.295(2) ?
C2 N3 . 1.385(2) ?
C2 C3 . 1.486(2) ?
C3 C4 . 1.500(3) ?
C3 H3A . 0.94(2) ?
C3 H3B . 0.95(2) ?
C4 H4A . 1.00(2) ?
C4 H4B . 0.93(3) ?
C4 H4C . 1.00(2) ?
C5 C10 . 1.374(2) ?
C5 C6 . 1.389(2) ?
C5 N3 . 1.433(2) ?
C6 C7 . 1.375(2) ?
C6 H6 . 0.9300 ?
C7 C8 . 1.378(2) ?
C7 H7 . 0.9300 ?
C8 C9 . 1.391(2) ?
C8 C11 . 1.486(2) ?
C9 C10 . 1.373(2) ?
C9 H9 . 0.9300 ?
C10 H10 . 0.9300 ?
C11 O2 . 1.2080(19) ?
C11 O3 . 1.322(2) ?
C12 O3 . 1.460(2) ?
C12 C13 . 1.486(4) ?
C12 H12A . 0.99(2) ?
C12 H12B . 0.96(2) ?
C13 H13A . 0.92(3) ?
C13 H13B . 0.98(4) ?
C13 H13C . 0.96(3) ?
N1 N2 . 1.376(2) ?
N1 H1 . 0.883(19) ?

loop_
_geom_hbond_atom_site_label_D
_geom_hbond_atom_site_label_H
_geom_hbond_atom_site_label_A
_geom_hbond_site_symmetry_A
_geom_hbond_distance_DH
_geom_hbond_distance_HA
_geom_hbond_distance_DA
_geom_hbond_angle_DHA
N1 H1 O1 3_675 0.883(19) 1.94(2) 2.808(2) 169.5(18)

loop_
_geom_torsion_atom_site_label_1
_geom_torsion_atom_site_label_2
_geom_torsion_atom_site_label_3
_geom_torsion_atom_site_label_4
_geom_torsion_site_symmetry_1
_geom_torsion_site_symmetry_2
_geom_torsion_site_symmetry_3
_geom_torsion_site_symmetry_4
_geom_torsion
_geom_torsion_publ_flag
N2 C2 C3 C4 . . . . -5.8(3) ?
N3 C2 C3 C4 . . . . 173.1(2) ?
C10 C5 C6 C7 . . . . 2.0(3) ?
N3 C5 C6 C7 . . . . -178.93(17) ?
C5 C6 C7 C8 . . . . -1.0(3) ?
C6 C7 C8 C9 . . . . -0.6(3) ?
C6 C7 C8 C11 . . . . 177.66(18) ?
C7 C8 C9 C10 . . . . 1.1(3) ?
C11 C8 C9 C10 . . . . -177.07(19) ?
C8 C9 C10 C5 . . . . -0.1(3) ?
C6 C5 C10 C9 . . . . -1.5(3) ?
N3 C5 C10 C9 . . . . 179.42(17) ?
C7 C8 C11 O2 . . . . -2.5(3) ?
C9 C8 C11 O2 . . . . 175.7(2) ?
C7 C8 C11 O3 . . . . 177.81(17) ?
C9 C8 C11 O3 . . . . -4.0(3) ?
O1 C1 N1 N2 . . . . 179.7(2) ?
N3 C1 N1 N2 . . . . -0.3(2) ?
N3 C2 N2 N1 . . . . 0.0(2) ?
C3 C2 N2 N1 . . . . 178.99(19) ?
C1 N1 N2 C2 . . . . 0.2(2) ?
N2 C2 N3 C1 . . . . -0.1(2) ?
C3 C2 N3 C1 . . . . -179.15(19) ?
N2 C2 N3 C5 . . . . 178.63(17) ?
C3 C2 N3 C5 . . . . -0.4(3) ?
O1 C1 N3 C2 . . . . -179.77(19) ?
N1 C1 N3 C2 . . . . 0.23(19) ?
O1 C1 N3 C5 . . . . 1.4(3) ?
N1 C1 N3 C5 . . . . -178.60(16) ?
C10 C5 N3 C2 . . . . -128.50(19) ?
C6 C5 N3 C2 . . . . 52.4(3) ?
C10 C5 N3 C1 . . . . 50.1(3) ?
C6 C5 N3 C1 . . . . -129.01(19) ?
O2 C11 O3 C12 . . . . -3.3(3) ?
C8 C11 O3 C12 . . . . 176.4(2) ?
C13 C12 O3 C11 . . . . 179.5(3) ?

loop_
_cod_related_entry_id
_cod_related_entry_database
_cod_related_entry_code
1 ChemSpider 24745013
